data_4310059
loop_
_publ_author_name
'Rosa Llusar'
'Sonia Triguero'
'Cristian Vicent'
'Maxim N. Sokolov'
'Beno\^it Domercq'
'Marc Fourmigu\'e'

_publ_contact_author 'Llusar Barelles Rosa'
_publ_contact_author_address
;
Departament de Ci\`encies Experimentals
Universitat Jaume I, Campus de Riu Sec, P. O. Box 224. Castell\'o, Spain
;
_publ_contact_author_email llusar@exp.uji.es
_publ_contact_author_phone '+34 964 728086'
_publ_section_title
;
A Family of Oxo-Chalcogenide Molybdenum and Tungsten Complexes,
(n-Bu4N)2[M2O2(\m-Q)2(1,3-dithiole-2-thione-4,5-dithiolate)2] (M = Mo, W; Q
= S, Se): New Synthetic Entries, Structure, and Gas-Phase Behavior
;
_journal_name_full 'Inorganic Chemistry'
_journal_page_first 8937
_journal_page_last 8946
_journal_paper_doi 10.1021/ic0508728
_journal_volume 44
_journal_year 2005
_chemical_formula_sum 'C38 H72 N2 O2 S12 W2'
_chemical_formula_weight 1341.40
_chemical_name_systematic
; 
 ? 
;
_space_group_IT_number 60
_symmetry_cell_setting orthorhombic
_symmetry_space_group_name_Hall '-P 2n 2ab'
_symmetry_space_group_name_H-M 'P b c n'
_atom_sites_solution_hydrogens geom
_atom_sites_solution_primary direct
_atom_sites_solution_secondary difmap
_audit_creation_method SHELXL-97
_cell_angle_alpha 90.00
_cell_angle_beta 90.00
_cell_angle_gamma 90.00
_cell_formula_units_Z 4
_cell_length_a 18.0620(13)
_cell_length_b 15.9787(12)
_cell_length_c 19.2806(14)
_cell_measurement_temperature 293(2)
_cell_volume 5564.5(7)
_computing_cell_refinement 'Bruker SMART'
_computing_data_collection 'Bruker SMART'
_computing_data_reduction 'Bruker SAINT'
_computing_molecular_graphics 'Bruker SHELXTL'
_computing_publication_material 'Bruker SHELXTL'
_computing_structure_refinement 'SHELXL-97 (Sheldrick, 1997)'
_computing_structure_solution 'SHELXS-97 (Sheldrick, 1990)'
_diffrn_ambient_temperature 293(2)
_diffrn_measured_fraction_theta_full 0.998
_diffrn_measured_fraction_theta_max 0.998
_diffrn_measurement_device_type 'CCD area detector'
_diffrn_measurement_method 'phi and omega scans'
_diffrn_radiation_monochromator graphite
_diffrn_radiation_source 'fine-focus sealed tube'
_diffrn_radiation_type MoK\a
_diffrn_radiation_wavelength 0.71073
_diffrn_reflns_av_R_equivalents 0.1576
_diffrn_reflns_av_sigmaI/netI 0.1238
_diffrn_reflns_limit_h_max 19
_diffrn_reflns_limit_h_min -21
_diffrn_reflns_limit_k_max 18
_diffrn_reflns_limit_k_min -19
_diffrn_reflns_limit_l_max 22
_diffrn_reflns_limit_l_min -22
_diffrn_reflns_number 30137
_diffrn_reflns_theta_full 25.00
_diffrn_reflns_theta_max 25.00
_diffrn_reflns_theta_min 1.70
_exptl_absorpt_coefficient_mu 4.613
_exptl_absorpt_correction_type 'Bruker SADABS'
_exptl_crystal_colour yellow
_exptl_crystal_density_diffrn 1.601
_exptl_crystal_density_method 'not measured'
_exptl_crystal_description needle
_exptl_crystal_F_000 2680
_exptl_crystal_size_max 0.22
_exptl_crystal_size_mid 0.07
_exptl_crystal_size_min 0.06
_refine_diff_density_max 2.060
_refine_diff_density_min -2.045
_refine_diff_density_rms 0.214
_refine_ls_extinction_method none
_refine_ls_goodness_of_fit_ref 1.203
_refine_ls_hydrogen_treatment mixed
_refine_ls_matrix_type full
_refine_ls_number_parameters 173
_refine_ls_number_reflns 4899
_refine_ls_number_restraints 0
_refine_ls_restrained_S_all 1.203
_refine_ls_R_factor_all 0.1794
_refine_ls_R_factor_gt 0.0860
_refine_ls_shift/su_max 0.000
_refine_ls_shift/su_mean 0.000
_refine_ls_structure_factor_coef Fsqd
_refine_ls_weighting_details 'calc w=1/[\s^2^(Fo^2^)+(0.1020P)^2^+29.5890P] where P=(Fo^2^+2Fc^2^)/3'
_refine_ls_weighting_scheme calc
_refine_ls_wR_factor_gt 0.2129
_refine_ls_wR_factor_ref 0.2669
_reflns_number_gt 2372
_reflns_number_total 4899
_reflns_threshold_expression >2sigma(I)
_cod_data_source_file ic0508728si20050603_113343_4.cif
_cod_data_source_block (n-Bu4N)2[W2O2S2(dmit)2]
_cod_depositor_comments
;
The following automatic conversions were performed:
'_symmetry_cell_setting' value 'Orthorhombic' changed to 'orthorhombic'
according to '/home/saulius/struct/CIF-dictionaries/cif_core.dic'
dictionary named 'cif_core.dic' version 2.4.1 from 2010-06-29.

Automatic conversion script
Id: cif_fix_enum 1527 2010-12-29 10:47:43Z saulius 
;
_cod_database_code 4310059
_ratio_of_minimum_to_maximum_apparent_transmission 0.651806

loop_
_symmetry_equiv_pos_as_xyz
'x, y, z'
'-x+1/2, -y+1/2, z+1/2'
'-x, y, -z+1/2'
'x+1/2, -y+1/2, -z'
'-x, -y, -z'
'x-1/2, y-1/2, -z-1/2'
'x, -y, z-1/2'
'-x-1/2, y-1/2, z'

loop_
_atom_site_label
_atom_site_type_symbol
_atom_site_fract_x
_atom_site_fract_y
_atom_site_fract_z
_atom_site_U_iso_or_equiv
_atom_site_adp_type
_atom_site_occupancy
_atom_site_symmetry_multiplicity
_atom_site_calc_flag
_atom_site_refinement_flags
_atom_site_disorder_assembly
_atom_site_disorder_group
W1 W 0.53621(4) 0.18080(5) 0.81494(5) 0.0630(4) Uani 1 1 d . . .
S1 S 0.4131(3) 0.2114(3) 0.7932(3) 0.0730(16) Uani 1 1 d . . .
S2 S 0.4987(3) 0.2420(4) 0.9251(3) 0.0762(16) Uani 1 1 d . . .
S3 S 0.6571(3) 0.2339(4) 0.8481(4) 0.0868(19) Uani 1 1 d . . .
S4 S 0.5835(4) 0.2801(4) 1.0560(4) 0.0907(19) Uani 1 1 d . . .
S5 S 0.7254(3) 0.2679(4) 0.9888(4) 0.098(2) Uani 1 1 d . . .
S6 S 0.7204(5) 0.3022(4) 1.1402(4) 0.118(3) Uani 1 1 d . . .
O1 O 0.5441(7) 0.0711(9) 0.8317(7) 0.082(5) Uani 1 1 d . . .
C1 C 0.6460(12) 0.2536(12) 0.9375(12) 0.084(7) Uani 1 1 d . . .
C2 C 0.5786(11) 0.2582(13) 0.9693(11) 0.069(6) Uani 1 1 d . . .
C3 C 0.6795(14) 0.2858(13) 1.0682(15) 0.104(9) Uani 1 1 d . . .
N1 N 0.2249(7) 0.5505(9) 0.2568(8) 0.055(4) Uani 1 1 d . . .
C100 C 0.2385(11) 0.4906(13) 0.1996(9) 0.066(5) Uiso 1 1 d . . .
H10A H 0.1907 0.4702 0.1840 0.080 Uiso 1 1 calc R . .
H10B H 0.2648 0.4431 0.2190 0.080 Uiso 1 1 calc R . .
C101 C 0.2820(13) 0.5199(14) 0.1344(12) 0.085(7) Uiso 1 1 d . . .
H10C H 0.2529 0.5605 0.1089 0.102 Uiso 1 1 calc R . .
H10D H 0.3280 0.5463 0.1484 0.102 Uiso 1 1 calc R . .
C102 C 0.2974(16) 0.4496(18) 0.0915(15) 0.124(10) Uiso 1 1 d . . .
H10E H 0.2513 0.4224 0.0790 0.149 Uiso 1 1 calc R . .
H10F H 0.3272 0.4097 0.1171 0.149 Uiso 1 1 calc R . .
C103 C 0.3387(17) 0.476(2) 0.0251(16) 0.144(11) Uiso 1 1 d . . .
H10G H 0.3484 0.4271 -0.0027 0.216 Uiso 1 1 calc R . .
H10H H 0.3847 0.5020 0.0374 0.216 Uiso 1 1 calc R . .
H10I H 0.3088 0.5144 -0.0007 0.216 Uiso 1 1 calc R . .
C104 C 0.1797(11) 0.5063(12) 0.3118(9) 0.063(5) Uiso 1 1 d . . .
H10J H 0.1349 0.4856 0.2902 0.076 Uiso 1 1 calc R . .
H10K H 0.2077 0.4580 0.3274 0.076 Uiso 1 1 calc R . .
C105 C 0.1576(12) 0.5562(14) 0.3751(12) 0.083(6) Uiso 1 1 d . . .
H10L H 0.1205 0.5976 0.3630 0.100 Uiso 1 1 calc R . .
H10M H 0.2003 0.5849 0.3944 0.100 Uiso 1 1 calc R . .
C106 C 0.1241(18) 0.489(2) 0.4312(15) 0.138(11) Uiso 1 1 d . . .
H10N H 0.0825 0.4592 0.4112 0.165 Uiso 1 1 calc R . .
H10O H 0.1617 0.4489 0.4443 0.165 Uiso 1 1 calc R . .
C107 C 0.101(2) 0.535(3) 0.490(2) 0.186(16) Uiso 1 1 d . . .
H10P H 0.0788 0.4982 0.5230 0.279 Uiso 1 1 calc R . .
H10Q H 0.0653 0.5767 0.4759 0.279 Uiso 1 1 calc R . .
H10R H 0.1429 0.5626 0.5104 0.279 Uiso 1 1 calc R . .
C108 C 0.2966(10) 0.5831(11) 0.2865(10) 0.058(5) Uiso 1 1 d . . .
H10S H 0.3206 0.6170 0.2514 0.070 Uiso 1 1 calc R . .
H10T H 0.2849 0.6196 0.3252 0.070 Uiso 1 1 calc R . .
C109 C 0.3504(11) 0.5195(13) 0.3109(11) 0.073(6) Uiso 1 1 d . . .
H10U H 0.3285 0.4878 0.3486 0.088 Uiso 1 1 calc R . .
H10V H 0.3609 0.4809 0.2734 0.088 Uiso 1 1 calc R . .
C110 C 0.4204(14) 0.5571(17) 0.3351(13) 0.102(8) Uiso 1 1 d . . .
H11A H 0.4086 0.5950 0.3728 0.123 Uiso 1 1 calc R . .
H11B H 0.4399 0.5909 0.2975 0.123 Uiso 1 1 calc R . .
C111 C 0.4817(18) 0.500(2) 0.3595(18) 0.147(12) Uiso 1 1 d . . .
H11C H 0.5228 0.5330 0.3752 0.221 Uiso 1 1 calc R . .
H11D H 0.4972 0.4647 0.3219 0.221 Uiso 1 1 calc R . .
H11E H 0.4639 0.4659 0.3970 0.221 Uiso 1 1 calc R . .
C112 C 0.1851(11) 0.6288(13) 0.2311(11) 0.071(6) Uiso 1 1 d . . .
H11F H 0.1807 0.6676 0.2696 0.085 Uiso 1 1 calc R . .
H11G H 0.2159 0.6553 0.1961 0.085 Uiso 1 1 calc R . .
C113 C 0.1097(17) 0.6153(19) 0.2009(15) 0.127(10) Uiso 1 1 d . . .
H11H H 0.0777 0.5922 0.2366 0.152 Uiso 1 1 calc R . .
H11I H 0.1132 0.5743 0.1640 0.152 Uiso 1 1 calc R . .
C114 C 0.073(2) 0.697(2) 0.1713(19) 0.157(13) Uiso 1 1 d . . .
H11J H 0.0255 0.6811 0.1514 0.188 Uiso 1 1 calc R . .
H11K H 0.0624 0.7335 0.2103 0.188 Uiso 1 1 calc R . .
C115 C 0.107(3) 0.739(4) 0.127(3) 0.28(3) Uiso 1 1 d . . .
H11L H 0.0746 0.7824 0.1097 0.415 Uiso 1 1 calc R . .
H11M H 0.1214 0.7036 0.0894 0.415 Uiso 1 1 calc R . .
H11N H 0.1495 0.7641 0.1477 0.415 Uiso 1 1 calc R . .

loop_
_atom_site_aniso_label
_atom_site_aniso_U_11
_atom_site_aniso_U_22
_atom_site_aniso_U_33
_atom_site_aniso_U_23
_atom_site_aniso_U_13
_atom_site_aniso_U_12
W1 0.0497(5) 0.0420(5) 0.0974(7) 0.0127(5) 0.0214(5) 0.0034(4)
S1 0.057(3) 0.066(3) 0.097(4) -0.007(3) 0.029(3) -0.001(2)
S2 0.065(3) 0.079(4) 0.085(4) 0.001(3) 0.010(3) 0.009(3)
S3 0.057(3) 0.098(5) 0.105(5) 0.037(4) 0.004(3) -0.017(3)
S4 0.088(4) 0.077(4) 0.108(5) 0.012(4) -0.010(4) -0.002(3)
S5 0.078(4) 0.092(5) 0.124(6) 0.028(4) -0.017(4) -0.018(3)
S6 0.150(7) 0.078(5) 0.125(6) 0.014(4) -0.059(5) -0.029(4)
O1 0.071(9) 0.075(10) 0.100(12) 0.013(8) 0.037(8) 0.031(7)
C1 0.080(16) 0.058(13) 0.11(2) 0.045(13) -0.010(15) -0.008(12)
C2 0.060(13) 0.079(15) 0.067(15) 0.017(11) -0.002(11) 0.007(11)
C3 0.12(2) 0.042(12) 0.15(3) 0.065(14) -0.029(19) -0.007(12)
N1 0.050(9) 0.052(9) 0.064(11) 0.019(8) 0.004(8) 0.000(7)

loop_
_atom_type_symbol
_atom_type_description
_atom_type_scat_dispersion_real
_atom_type_scat_dispersion_imag
_atom_type_scat_source
H H 0.0000 0.0000 'International Tables Vol C Tables 4.2.6.8 and 6.1.1.4'
C C 0.0033 0.0016 'International Tables Vol C Tables 4.2.6.8 and 6.1.1.4'
N N 0.0061 0.0033 'International Tables Vol C Tables 4.2.6.8 and 6.1.1.4'
O O 0.0106 0.0060 'International Tables Vol C Tables 4.2.6.8 and 6.1.1.4'
S S 0.1246 0.1234 'International Tables Vol C Tables 4.2.6.8 and 6.1.1.4'
W W -0.8490 6.8722 'International Tables Vol C Tables 4.2.6.8 and 6.1.1.4'

loop_
_geom_angle_atom_site_label_1
_geom_angle_atom_site_label_2
_geom_angle_atom_site_label_3
_geom_angle
_geom_angle_site_symmetry_1
_geom_angle_site_symmetry_3
_geom_angle_publ_flag
O1 W1 S1 108.4(5) . . ?
O1 W1 S1 109.6(4) . 3_656 ?
S1 W1 S1 99.86(18) . 3_656 ?
O1 W1 S3 102.9(5) . . ?
S1 W1 S3 146.9(2) . . ?
S1 W1 S3 79.0(2) 3_656 . ?
O1 W1 S2 105.0(5) . . ?
S1 W1 S2 78.8(2) . . ?
S1 W1 S2 143.7(2) 3_656 . ?
S3 W1 S2 83.1(2) . . ?
O1 W1 W1 101.4(5) . 3_656 ?
S1 W1 W1 52.74(15) . 3_656 ?
S1 W1 W1 52.33(15) 3_656 3_656 ?
S3 W1 W1 130.53(15) . 3_656 ?
S2 W1 W1 130.11(14) . 3_656 ?
W1 S1 W1 74.93(15) . 3_656 ?
C2 S2 W1 105.3(8) . . ?
C1 S3 W1 102.5(7) . . ?
C2 S4 C3 101.2(13) . . ?
C1 S5 C3 97.2(12) . . ?
C2 C1 S5 117.9(19) . . ?
C2 C1 S3 123.4(18) . . ?
S5 C1 S3 118.7(14) . . ?
C1 C2 S2 121.6(18) . . ?
C1 C2 S4 113.8(17) . . ?
S2 C2 S4 124.6(13) . . ?
S6 C3 S4 125.8(19) . . ?
S6 C3 S5 124.3(16) . . ?
S4 C3 S5 109.9(15) . . ?
C100 N1 C108 111.3(14) . . ?
C100 N1 C104 108.0(14) . . ?
C108 N1 C104 110.9(14) . . ?
C100 N1 C112 111.5(15) . . ?
C108 N1 C112 104.2(13) . . ?
C104 N1 C112 110.9(14) . . ?
N1 C100 C101 119.4(16) . . ?
C102 C101 C100 109(2) . . ?
C101 C102 C103 111(2) . . ?
C105 C104 N1 117.5(16) . . ?
C104 C105 C106 106.6(19) . . ?
C107 C106 C105 107(3) . . ?
C109 C108 N1 116.6(16) . . ?
C110 C109 C108 112.5(19) . . ?
C109 C110 C111 119(2) . . ?
C113 C112 N1 115.9(19) . . ?
C112 C113 C114 114(3) . . ?
C115 C114 C113 119(4) . . ?

loop_
_geom_bond_atom_site_label_1
_geom_bond_atom_site_label_2
_geom_bond_distance
_geom_bond_site_symmetry_2
_geom_bond_publ_flag
W1 O1 1.788(14) . ?
W1 S1 2.316(6) . ?
W1 S1 2.329(6) 3_656 ?
W1 S3 2.429(6) . ?
W1 S2 2.434(6) . ?
W1 W1 2.8252(19) 3_656 ?
S1 W1 2.329(6) 3_656 ?
S2 C2 1.70(2) . ?
S3 C1 1.76(3) . ?
S4 C2 1.71(2) . ?
S4 C3 1.75(3) . ?
S5 C1 1.76(2) . ?
S5 C3 1.76(3) . ?
S6 C3 1.59(3) . ?
C1 C2 1.37(3) . ?
N1 C100 1.48(2) . ?
N1 C108 1.51(2) . ?
N1 C104 1.51(2) . ?
N1 C112 1.52(2) . ?
C100 C101 1.55(3) . ?
C101 C102 1.42(3) . ?
C102 C103 1.54(4) . ?
C104 C105 1.51(3) . ?
C105 C106 1.64(3) . ?
C106 C107 1.41(4) . ?
C108 C109 1.48(2) . ?
C109 C110 1.48(3) . ?
C110 C111 1.51(4) . ?
C112 C113 1.50(3) . ?
C113 C114 1.57(4) . ?
C114 C115 1.25(5) . ?
